data_7005300
loop_
_publ_author_name
'Coles, Simon J.'
'Davies, David B.'
'Eaton, Robert J.'
'Hursthouse, Michael B.'
'Kili\,c, Adem'
'Shaw, Robert A.'
'Uslu, Aylin'

_publ_section_title
;
 Stereogenic properties of spiranes combined with four equivalent
 conventional centres of chirality.
;
_journal_issue 20
_journal_name_full 'Dalton transactions (Cambridge, England : 2003)'
_journal_page_first 2040
_journal_page_last 2047
_journal_paper_doi 10.1039/b700464h
_journal_year 2007
_chemical_formula_sum 'C19 H46 Cl4 N10 O4 P6'
_chemical_formula_weight 806.28
_chemical_name_systematic
;
?
;
_space_group_IT_number 14
_symmetry_cell_setting monoclinic
_symmetry_space_group_name_Hall '-P 2yn'
_symmetry_space_group_name_H-M 'P 1 21/n 1'
_atom_sites_solution_hydrogens geom
_atom_sites_solution_primary direct
_atom_sites_solution_secondary difmap
_audit_creation_method SHELXL-97
_cell_angle_alpha 90.00
_cell_angle_beta 110.62(2)
_cell_angle_gamma 90.00
_cell_formula_units_Z 4
_cell_length_a 19.440(4)
_cell_length_b 8.0225(12)
_cell_length_c 25.177(9)
_cell_measurement_reflns_used 6493
_cell_measurement_temperature 120(2)
_cell_measurement_theta_max 27.48
_cell_measurement_theta_min 2.91
_cell_volume 3675.0(17)
_computing_cell_refinement 'DENZO & COLLECT'
_computing_data_collection 'DENZO (Otwinowski & Minor, 1997) & COLLECT (Hooft, 1998)'
_computing_data_reduction 'DENZO & COLLECT'
_computing_structure_refinement 'SHELXL-97 (Sheldrick, 1997)'
_computing_structure_solution 'SHELXS-97 (Sheldrick, 1997)'
_diffrn_ambient_temperature 120(2)
_diffrn_detector_area_resol_mean 9.091
_diffrn_measured_fraction_theta_full 0.951
_diffrn_measured_fraction_theta_max 0.951
_diffrn_measurement_device_type 'Bruker-Nonius 95mm CCD camera on \k-goniostat'
_diffrn_measurement_method '\f & \w scans'
_diffrn_radiation_monochromator '10cm confocal mirrors'
_diffrn_radiation_source 'Bruker-Nonius FR591 rotating anode'
_diffrn_radiation_type MoK\a
_diffrn_radiation_wavelength 0.71073
_diffrn_reflns_av_R_equivalents 0.0742
_diffrn_reflns_av_sigmaI/netI 0.0721
_diffrn_reflns_limit_h_max 24
_diffrn_reflns_limit_h_min -25
_diffrn_reflns_limit_k_max 10
_diffrn_reflns_limit_k_min -10
_diffrn_reflns_limit_l_max 32
_diffrn_reflns_limit_l_min -28
_diffrn_reflns_number 31050
_diffrn_reflns_theta_full 27.50
_diffrn_reflns_theta_max 27.50
_diffrn_reflns_theta_min 3.02
_exptl_absorpt_coefficient_mu 0.625
_exptl_absorpt_correction_T_max 0.9876
_exptl_absorpt_correction_T_min 0.7054
_exptl_absorpt_correction_type multi-scan
_exptl_absorpt_process_details 'SADABS V2.10 (Sheldrick, G.M., 2003)'
_exptl_crystal_colour colourless
_exptl_crystal_density_diffrn 1.457
_exptl_crystal_density_method 'not measured'
_exptl_crystal_description blade
_exptl_crystal_F_000 1680
_exptl_crystal_size_max 0.60
_exptl_crystal_size_mid 0.12
_exptl_crystal_size_min 0.02
_refine_diff_density_max 0.811
_refine_diff_density_min -0.625
_refine_diff_density_rms 0.108
_refine_ls_extinction_method none
_refine_ls_goodness_of_fit_ref 1.046
_refine_ls_hydrogen_treatment constr
_refine_ls_matrix_type full
_refine_ls_number_parameters 396
_refine_ls_number_reflns 8044
_refine_ls_number_restraints 45
_refine_ls_restrained_S_all 1.049
_refine_ls_R_factor_all 0.0930
_refine_ls_R_factor_gt 0.0646
_refine_ls_shift/su_max 0.034
_refine_ls_shift/su_mean 0.009
_refine_ls_structure_factor_coef Fsqd
_refine_ls_weighting_details 'calc w=1/[\s^2^(Fo^2^)+(0.0924P)^2^+5.1364P] where P=(Fo^2^+2Fc^2^)/3'
_refine_ls_weighting_scheme calc
_refine_ls_wR_factor_gt 0.1675
_refine_ls_wR_factor_ref 0.1872
_reflns_number_gt 5853
_reflns_number_total 8044
_reflns_threshold_expression >2sigma(I)
_cod_data_source_file b700464h.txt
_cod_data_source_block 2d
_cod_depositor_comments
;
The following automatic conversions were performed:
'_symmetry_cell_setting' value 'Monoclinic' changed to 'monoclinic'
according to '/home/saulius/struct/CIF-dictionaries/cif_core.dic'
dictionary named 'cif_core.dic' version 2.4.1 from 2010-06-29.

Automatic conversion script
Id: cif_fix_enum 1527 2010-12-29 10:47:43Z saulius 
;
_cod_original_cell_volume 3675.0(16)
_cod_original_sg_symbol_H-M P2(1)/n
_cod_database_code 7005300

loop_
_symmetry_equiv_pos_as_xyz
'x, y, z'
'-x+1/2, y+1/2, -z+1/2'
'-x, -y, -z'
'x-1/2, -y-1/2, z-1/2'

loop_
_atom_site_label
_atom_site_type_symbol
_atom_site_fract_x
_atom_site_fract_y
_atom_site_fract_z
_atom_site_U_iso_or_equiv
_atom_site_adp_type
_atom_site_occupancy
_atom_site_symmetry_multiplicity
_atom_site_calc_flag
_atom_site_refinement_flags
_atom_site_disorder_assembly
_atom_site_disorder_group
C14 C 0.50174(8) 0.58347(15) 0.21719(6) 0.327(7) Uani 1 1 d DU . .
H14A H 0.5050 0.4732 0.2346 0.491 Uiso 1 1 calc R . .
H14B H 0.5486 0.6102 0.2128 0.491 Uiso 1 1 calc R . .
H14C H 0.4625 0.5832 0.1799 0.491 Uiso 1 1 calc R . .
C15 C 0.48472(12) 0.71504(8) 0.25534(5) 0.272(6) Uani 1 1 d DU . .
H15A H 0.5242 0.7145 0.2932 0.327 Uiso 1 1 calc R . .
H15B H 0.4379 0.6866 0.2605 0.327 Uiso 1 1 calc R . .
C16 C 0.47874(7) 0.89016(11) 0.22909(3) 0.267(6) Uani 1 1 d DU . .
H16A H 0.5147 0.9645 0.2564 0.320 Uiso 1 1 calc R . .
H16B H 0.4290 0.9350 0.2227 0.320 Uiso 1 1 calc R . .
C17 C 0.49263(9) 0.89305(9) 0.17253(4) 0.254(6) Uani 1 1 d DU . .
H17A H 0.4574 0.8186 0.1447 0.304 Uiso 1 1 calc R . .
H17B H 0.5431 0.8538 0.1784 0.304 Uiso 1 1 calc R . .
C18 C 0.48277(6) 1.07365(10) 0.15033(3) 0.430(9) Uani 1 1 d DU . .
H18A H 0.4301 1.1039 0.1384 0.516 Uiso 1 1 calc R . .
H18B H 0.5104 1.1493 0.1817 0.516 Uiso 1 1 calc R . .
C19 C 0.50920(8) 1.1007(7) 0.10006(5) 0.281(6) Uani 1 1 d DU . .
H19A H 0.5017 1.2175 0.0880 0.422 Uiso 1 1 calc R . .
H19B H 0.4812 1.0285 0.0684 0.422 Uiso 1 1 calc R . .
H19C H 0.5616 1.0733 0.1118 0.422 Uiso 1 1 calc R . .
C1 C -0.20403(16) 0.3089(4) 0.27423(11) 0.0531(7) Uani 1 1 d . . .
H1A H -0.2132 0.3486 0.3079 0.080 Uiso 1 1 calc R . .
H1B H -0.1578 0.3563 0.2737 0.080 Uiso 1 1 calc R . .
H1C H -0.2006 0.1870 0.2752 0.080 Uiso 1 1 calc R . .
C2 C -0.33573(14) 0.2988(4) 0.22054(12) 0.0595(7) Uani 1 1 d . . .
H2A H -0.3347 0.1767 0.2219 0.089 Uiso 1 1 calc R . .
H2B H -0.3734 0.3356 0.1851 0.089 Uiso 1 1 calc R . .
H2C H -0.3473 0.3421 0.2528 0.089 Uiso 1 1 calc R . .
C3 C -0.41739(14) 0.3743(4) -0.01015(13) 0.0543(8) Uani 1 1 d . . .
H3A H -0.4569 0.4573 -0.0224 0.081 Uiso 1 1 calc R . .
H3B H -0.4190 0.3165 0.0237 0.081 Uiso 1 1 calc R . .
H3C H -0.4239 0.2933 -0.0407 0.081 Uiso 1 1 calc R . .
C4 C -0.33926(15) 0.5463(4) -0.04567(11) 0.0494(8) Uani 1 1 d . . .
H4A H -0.3453 0.4671 -0.0766 0.074 Uiso 1 1 calc R . .
H4B H -0.2907 0.5985 -0.0348 0.074 Uiso 1 1 calc R . .
H4C H -0.3774 0.6324 -0.0583 0.074 Uiso 1 1 calc R . .
C5 C -0.09876(11) 0.8492(3) 0.11639(9) 0.0307(5) Uani 1 1 d . . .
H5A H -0.0748 0.9511 0.1368 0.037 Uiso 1 1 calc R . .
H5B H -0.1423 0.8839 0.0838 0.037 Uiso 1 1 calc R . .
C6 C -0.04481(11) 0.7564(3) 0.09440(8) 0.0260(5) Uani 1 1 d . . .
C7 C -0.07773(12) 0.5888(3) 0.06862(9) 0.0333(5) Uani 1 1 d . . .
H7A H -0.1203 0.6088 0.0334 0.040 Uiso 1 1 calc R . .
H7B H -0.0405 0.5249 0.0585 0.040 Uiso 1 1 calc R . .
C8 C 0.02879(12) 0.7272(3) 0.14195(9) 0.0311(5) Uani 1 1 d . . .
H8A H 0.0203 0.6730 0.1744 0.037 Uiso 1 1 calc R . .
H8B H 0.0592 0.6513 0.1283 0.037 Uiso 1 1 calc R . .
C9 C -0.03473(12) 0.8565(3) 0.04642(9) 0.0301(5) Uani 1 1 d . . .
H9A H -0.0056 0.7908 0.0285 0.036 Uiso 1 1 calc R . .
H9B H -0.0833 0.8797 0.0172 0.036 Uiso 1 1 calc R . .
C10 C 0.17555(12) 0.7873(3) -0.01305(9) 0.0345(6) Uani 1 1 d . . .
H10A H 0.1655 0.8074 -0.0535 0.052 Uiso 1 1 calc R . .
H10B H 0.1295 0.7610 -0.0072 0.052 Uiso 1 1 calc R . .
H10C H 0.2097 0.6936 -0.0002 0.052 Uiso 1 1 calc R . .
C11 C 0.27726(12) 0.9878(3) 0.01132(10) 0.0390(6) Uani 1 1 d . . .
H11A H 0.3124 0.8952 0.0217 0.058 Uiso 1 1 calc R . .
H11B H 0.2984 1.0843 0.0354 0.058 Uiso 1 1 calc R . .
H11C H 0.2666 1.0174 -0.0285 0.058 Uiso 1 1 calc R . .
C12 C 0.20146(19) 1.4366(4) 0.22295(12) 0.0659(9) Uani 1 1 d . . .
H12A H 0.2281 1.4300 0.2640 0.099 Uiso 1 1 calc R . .
H12B H 0.1502 1.4034 0.2145 0.099 Uiso 1 1 calc R . .
H12C H 0.2031 1.5512 0.2100 0.099 Uiso 1 1 calc R . .
C13 C 0.31155(16) 1.3713(4) 0.19940(12) 0.0560(9) Uani 1 1 d . . .
H13A H 0.3107 1.4755 0.1789 0.084 Uiso 1 1 calc R . .
H13B H 0.3332 1.2827 0.1835 0.084 Uiso 1 1 calc R . .
H13C H 0.3410 1.3865 0.2396 0.084 Uiso 1 1 calc R . .
N1 N -0.17204(11) 0.4693(3) 0.17581(8) 0.0385(5) Uani 1 1 d . . .
N2 N -0.31651(11) 0.4235(3) 0.11365(9) 0.0446(6) Uani 1 1 d . . .
N3 N -0.23137(10) 0.6166(3) 0.07326(8) 0.0378(5) Uani 1 1 d . . .
N4 N 0.13077(9) 0.8902(2) 0.08501(8) 0.0307(5) Uani 1 1 d . . .
N5 N 0.23036(10) 1.1414(2) 0.10584(9) 0.0386(5) Uani 1 1 d . . .
N6 N 0.11221(10) 1.1680(2) 0.13990(8) 0.0366(5) Uani 1 1 d . . .
N7 N -0.26441(11) 0.3608(3) 0.22324(8) 0.0429(5) Uani 1 1 d . . .
N8 N -0.34600(10) 0.4580(3) 0.00327(9) 0.0390(5) Uani 1 1 d . . .
N9 N 0.20843(9) 0.9373(2) 0.01946(8) 0.0308(5) Uani 1 1 d . . .
N10 N 0.23581(12) 1.3246(3) 0.19358(8) 0.0431(6) Uani 1 1 d . . .
O1 O -0.12223(8) 0.74593(18) 0.15423(6) 0.0314(4) Uani 1 1 d . . .
O2 O -0.10128(8) 0.49170(19) 0.10734(6) 0.0324(4) Uani 1 1 d . . .
O3 O 0.06812(8) 0.88427(19) 0.16065(6) 0.0312(4) Uani 1 1 d . . .
O4 O 0.00291(8) 1.01374(19) 0.06775(6) 0.0308(4) Uani 1 1 d . . .
P1 P -0.16122(3) 0.57688(8) 0.12745(2) 0.03144(14) Uani 1 1 d . . .
P2 P -0.24583(3) 0.36898(8) 0.16473(2) 0.03769(15) Uani 1 1 d . . .
P3 P -0.30944(3) 0.54382(8) 0.06604(3) 0.03603(15) Uani 1 1 d . . .
P4 P 0.08292(3) 0.99286(7) 0.11338(2) 0.02819(13) Uani 1 1 d . . .
P5 P 0.20580(3) 0.95833(7) 0.08321(2) 0.02812(13) Uani 1 1 d . . .
P6 P 0.18323(3) 1.24676(7) 0.13346(2) 0.02939(14) Uani 1 1 d . . .
Cl1 Cl -0.22457(4) 0.12567(8) 0.14890(3) 0.04908(16) Uani 1 1 d . . .
Cl2 Cl -0.37705(3) 0.74337(8) 0.06365(3) 0.04768(17) Uani 1 1 d . . .
Cl3 Cl 0.28766(3) 0.80478(8) 0.13264(3) 0.04264(16) Uani 1 1 d . . .
Cl4 Cl 0.14702(3) 1.45229(7) 0.08241(2) 0.03705(14) Uani 1 1 d . . .

loop_
_atom_site_aniso_label
_atom_site_aniso_U_11
_atom_site_aniso_U_22
_atom_site_aniso_U_33
_atom_site_aniso_U_23
_atom_site_aniso_U_13
_atom_site_aniso_U_12
C14 0.193(6) 0.367(15) 0.483(13) -0.119(12) 0.195(7) 0.004(9)
C15 0.233(9) 0.322(11) 0.243(9) 0.146(8) 0.059(8) 0.018(9)
C16 0.086(4) 0.444(15) 0.198(8) 0.054(10) -0.041(5) -0.085(6)
C17 0.059(3) 0.588(18) 0.105(4) 0.028(8) 0.019(3) 0.069(6)
C18 0.237(9) 0.62(2) 0.315(16) 0.165(15) -0.054(10) -0.216(11)
C19 0.260(7) 0.372(16) 0.272(8) 0.029(10) 0.168(6) -0.037(10)
C1 0.0874(15) 0.0421(15) 0.0408(11) 0.0023(10) 0.0365(10) 0.0043(13)
C2 0.0791(12) 0.0519(16) 0.0739(13) 0.0050(12) 0.0597(10) -0.0049(13)
C3 0.0403(12) 0.0624(17) 0.0615(15) -0.0173(13) 0.0196(11) -0.0136(12)
C4 0.0534(13) 0.0508(16) 0.0442(13) -0.0068(12) 0.0175(11) 0.0016(12)
C5 0.0353(9) 0.0287(11) 0.0333(9) 0.0027(8) 0.0183(7) -0.0011(8)
C6 0.0299(9) 0.0256(10) 0.0224(8) -0.0013(8) 0.0091(7) -0.0019(8)
C7 0.0369(9) 0.0368(12) 0.0297(9) -0.0057(9) 0.0160(8) -0.0080(9)
C8 0.0363(10) 0.0279(11) 0.0300(9) 0.0006(8) 0.0125(8) -0.0046(9)
C9 0.0313(9) 0.0363(12) 0.0211(8) 0.0012(8) 0.0074(7) -0.0041(9)
C10 0.0418(10) 0.0317(11) 0.0327(10) -0.0059(9) 0.0167(8) -0.0036(9)
C11 0.0427(10) 0.0349(12) 0.0472(11) -0.0001(10) 0.0255(8) -0.0026(9)
C12 0.104(2) 0.0607(17) 0.0341(12) -0.0227(12) 0.0260(13) -0.0223(16)
C13 0.0556(16) 0.0495(16) 0.0417(14) 0.0038(13) -0.0093(13) -0.0158(13)
N1 0.0502(9) 0.0360(10) 0.0349(8) 0.0014(8) 0.0221(7) -0.0071(8)
N2 0.0479(9) 0.0464(12) 0.0472(10) 0.0025(9) 0.0262(8) -0.0105(9)
N3 0.0386(9) 0.0412(11) 0.0354(9) 0.0074(8) 0.0152(7) -0.0053(8)
N4 0.0358(8) 0.0241(9) 0.0359(8) -0.0043(7) 0.0172(7) -0.0043(7)
N5 0.0373(8) 0.0239(9) 0.0595(11) -0.0093(8) 0.0230(8) -0.0065(7)
N6 0.0458(9) 0.0298(9) 0.0418(9) -0.0111(8) 0.0249(7) -0.0075(8)
N7 0.0699(10) 0.0318(10) 0.0400(8) -0.0008(8) 0.0355(7) -0.0029(9)
N8 0.0362(9) 0.0381(11) 0.0441(10) -0.0045(8) 0.0159(8) -0.0006(8)
N9 0.0342(8) 0.0268(9) 0.0321(8) -0.0006(7) 0.0126(7) -0.0024(7)
N10 0.0652(12) 0.0345(10) 0.0245(8) -0.0004(8) 0.0093(8) -0.0097(10)
O1 0.0445(7) 0.0254(7) 0.0311(6) -0.0014(6) 0.0218(5) -0.0050(6)
O2 0.0410(7) 0.0277(8) 0.0337(6) -0.0031(6) 0.0198(5) -0.0055(6)
O3 0.0366(7) 0.0333(8) 0.0231(6) 0.0012(6) 0.0098(5) -0.0056(6)
O4 0.0336(7) 0.0317(8) 0.0275(6) 0.0057(6) 0.0111(5) -0.0002(6)
P1 0.0402(2) 0.0292(3) 0.0297(2) 0.0004(2) 0.01819(19) -0.0047(2)
P2 0.0547(3) 0.0288(3) 0.0421(2) -0.0005(2) 0.0326(2) -0.0055(2)
P3 0.0369(2) 0.0361(3) 0.0400(3) -0.0007(2) 0.0196(2) -0.0039(2)
P4 0.0355(2) 0.0258(3) 0.0253(2) -0.0016(2) 0.01321(19) -0.0035(2)
P5 0.0304(2) 0.0217(3) 0.0324(2) -0.0026(2) 0.0111(2) -0.0018(2)
P6 0.0389(3) 0.0222(3) 0.0267(2) -0.0045(2) 0.0110(2) -0.0041(2)
Cl1 0.0799(3) 0.0313(3) 0.0540(3) -0.0049(2) 0.0459(2) -0.0034(3)
Cl2 0.0482(3) 0.0438(3) 0.0549(3) -0.0084(3) 0.0230(2) 0.0040(3)
Cl3 0.0439(3) 0.0393(3) 0.0375(3) 0.0017(2) 0.0054(2) 0.0096(2)
Cl4 0.0497(3) 0.0329(3) 0.0274(2) 0.0032(2) 0.0121(2) 0.0036(2)

loop_
_atom_type_symbol
_atom_type_description
_atom_type_scat_dispersion_real
_atom_type_scat_dispersion_imag
_atom_type_scat_source
C C 0.0033 0.0016 'International Tables Vol C Tables 4.2.6.8 and 6.1.1.4'
H H 0.0000 0.0000 'International Tables Vol C Tables 4.2.6.8 and 6.1.1.4'
N N 0.0061 0.0033 'International Tables Vol C Tables 4.2.6.8 and 6.1.1.4'
O O 0.0106 0.0060 'International Tables Vol C Tables 4.2.6.8 and 6.1.1.4'
P P 0.1023 0.0942 'International Tables Vol C Tables 4.2.6.8 and 6.1.1.4'
Cl Cl 0.1484 0.1585 'International Tables Vol C Tables 4.2.6.8 and 6.1.1.4'

loop_
_geom_angle_atom_site_label_1
_geom_angle_atom_site_label_2
_geom_angle_atom_site_label_3
_geom_angle
_geom_angle_site_symmetry_1
_geom_angle_site_symmetry_3
_geom_angle_publ_flag
C15 C14 H14A 109.5 . . ?
C15 C14 H14B 109.5 . . ?
H14A C14 H14B 109.5 . . ?
C15 C14 H14C 109.5 . . ?
H14A C14 H14C 109.5 . . ?
H14B C14 H14C 109.5 . . ?
C14 C15 C16 110.98(10) . . ?
C14 C15 H15A 109.5 . . ?
C16 C15 H15A 109.4 . . ?
C14 C15 H15B 109.4 . . ?
C16 C15 H15B 109.4 . . ?
H15A C15 H15B 108.0 . . ?
C15 C16 C17 113.55(9) . . ?
C15 C16 H16A 108.9 . . ?
C17 C16 H16A 108.9 . . ?
C15 C16 H16B 108.9 . . ?
C17 C16 H16B 108.9 . . ?
H16A C16 H16B 107.7 . . ?
C16 C17 C18 108.04(7) . . ?
C16 C17 H17A 110.1 . . ?
C18 C17 H17A 110.1 . . ?
C16 C17 H17B 110.1 . . ?
C18 C17 H17B 110.1 . . ?
H17A C17 H17B 108.4 . . ?
C19 C18 C17 113.3(2) . . ?
C19 C18 H18A 108.9 . . ?
C17 C18 H18A 108.9 . . ?
C19 C18 H18B 108.9 . . ?
C17 C18 H18B 108.9 . . ?
H18A C18 H18B 107.7 . . ?
C18 C19 H19A 109.5 . . ?
C18 C19 H19B 109.5 . . ?
H19A C19 H19B 109.5 . . ?
C18 C19 H19C 109.5 . . ?
H19A C19 H19C 109.5 . . ?
H19B C19 H19C 109.5 . . ?
N7 C1 H1A 109.5 . . ?
N7 C1 H1B 109.5 . . ?
H1A C1 H1B 109.5 . . ?
N7 C1 H1C 109.5 . . ?
H1A C1 H1C 109.5 . . ?
H1B C1 H1C 109.5 . . ?
N7 C2 H2A 109.5 . . ?
N7 C2 H2B 109.5 . . ?
H2A C2 H2B 109.5 . . ?
N7 C2 H2C 109.5 . . ?
H2A C2 H2C 109.5 . . ?
H2B C2 H2C 109.5 . . ?
N8 C3 H3A 109.5 . . ?
N8 C3 H3B 109.5 . . ?
H3A C3 H3B 109.5 . . ?
N8 C3 H3C 109.5 . . ?
H3A C3 H3C 109.5 . . ?
H3B C3 H3C 109.5 . . ?
N8 C4 H4A 109.5 . . ?
N8 C4 H4B 109.5 . . ?
H4A C4 H4B 109.5 . . ?
N8 C4 H4C 109.5 . . ?
H4A C4 H4C 109.5 . . ?
H4B C4 H4C 109.5 . . ?
O1 C5 C6 111.78(17) . . ?
O1 C5 H5A 109.3 . . ?
C6 C5 H5A 109.3 . . ?
O1 C5 H5B 109.3 . . ?
C6 C5 H5B 109.3 . . ?
H5A C5 H5B 107.9 . . ?
C9 C6 C8 110.92(18) . . ?
C9 C6 C7 106.17(17) . . ?
C8 C6 C7 109.49(17) . . ?
C9 C6 C5 108.97(17) . . ?
C8 C6 C5 111.20(17) . . ?
C7 C6 C5 109.95(17) . . ?
O2 C7 C6 111.84(18) . . ?
O2 C7 H7A 109.2 . . ?
C6 C7 H7A 109.2 . . ?
O2 C7 H7B 109.2 . . ?
C6 C7 H7B 109.2 . . ?
H7A C7 H7B 107.9 . . ?
O3 C8 C6 111.05(17) . . ?
O3 C8 H8A 109.4 . . ?
C6 C8 H8A 109.4 . . ?
O3 C8 H8B 109.4 . . ?
C6 C8 H8B 109.4 . . ?
H8A C8 H8B 108.0 . . ?
O4 C9 C6 110.60(16) . . ?
O4 C9 H9A 109.5 . . ?
C6 C9 H9A 109.5 . . ?
O4 C9 H9B 109.5 . . ?
C6 C9 H9B 109.5 . . ?
H9A C9 H9B 108.1 . . ?
N9 C10 H10A 109.5 . . ?
N9 C10 H10B 109.5 . . ?
H10A C10 H10B 109.5 . . ?
N9 C10 H10C 109.5 . . ?
H10A C10 H10C 109.5 . . ?
H10B C10 H10C 109.5 . . ?
N9 C11 H11A 109.5 . . ?
N9 C11 H11B 109.5 . . ?
H11A C11 H11B 109.5 . . ?
N9 C11 H11C 109.5 . . ?
H11A C11 H11C 109.5 . . ?
H11B C11 H11C 109.5 . . ?
N10 C12 H12A 109.5 . . ?
N10 C12 H12B 109.5 . . ?
H12A C12 H12B 109.5 . . ?
N10 C12 H12C 109.5 . . ?
H12A C12 H12C 109.5 . . ?
H12B C12 H12C 109.5 . . ?
N10 C13 H13A 109.5 . . ?
N10 C13 H13B 109.5 . . ?
H13A C13 H13B 109.5 . . ?
N10 C13 H13C 109.5 . . ?
H13A C13 H13C 109.5 . . ?
H13B C13 H13C 109.5 . . ?
P1 N1 P2 120.34(12) . . ?
P2 N2 P3 120.25(13) . . ?
P3 N3 P1 121.76(13) . . ?
P5 N4 P4 121.91(12) . . ?
P6 N5 P5 120.43(13) . . ?
P4 N6 P6 120.85(13) . . ?
C2 N7 C1 113.7(2) . . ?
C2 N7 P2 118.76(17) . . ?
C1 N7 P2 115.99(19) . . ?
C4 N8 C3 112.6(2) . . ?
C4 N8 P3 118.07(17) . . ?
C3 N8 P3 117.85(19) . . ?
C10 N9 C11 112.61(19) . . ?
C10 N9 P5 118.33(16) . . ?
C11 N9 P5 116.79(14) . . ?
C12 N10 C13 114.2(2) . . ?
C12 N10 P6 117.20(18) . . ?
C13 N10 P6 117.95(19) . . ?
C5 O1 P1 115.04(13) . . ?
C7 O2 P1 115.37(14) . . ?
C8 O3 P4 116.45(13) . . ?
C9 O4 P4 114.31(13) . . ?
N1 P1 O2 109.08(10) . . ?
N1 P1 O1 108.43(10) . . ?
O2 P1 O1 102.15(9) . . ?
N1 P1 N3 118.01(11) . . ?
O2 P1 N3 108.62(10) . . ?
O1 P1 N3 109.38(10) . . ?
N2 P2 N1 118.58(11) . . ?
N2 P2 N7 109.87(12) . . ?
N1 P2 N7 109.59(11) . . ?
N2 P2 Cl1 106.33(9) . . ?
N1 P2 Cl1 106.54(9) . . ?
N7 P2 Cl1 105.00(8) . . ?
N3 P3 N2 118.41(11) . . ?
N3 P3 N8 109.86(12) . . ?
N2 P3 N8 110.52(12) . . ?
N3 P3 Cl2 107.11(9) . . ?
N2 P3 Cl2 105.77(9) . . ?
N8 P3 Cl2 104.06(8) . . ?
N6 P4 O3 107.89(10) . . ?
N6 P4 O4 109.23(9) . . ?
O3 P4 O4 102.22(9) . . ?
N6 P4 N4 118.19(11) . . ?
O3 P4 N4 110.09(10) . . ?
O4 P4 N4 108.04(9) . . ?
N4 P5 N5 118.42(11) . . ?
N4 P5 N9 110.04(10) . . ?
N5 P5 N9 109.83(11) . . ?
N4 P5 Cl3 107.64(7) . . ?
N5 P5 Cl3 105.49(7) . . ?
N9 P5 Cl3 104.38(7) . . ?
N5 P6 N6 119.74(11) . . ?
N5 P6 N10 110.16(11) . . ?
N6 P6 N10 110.16(12) . . ?
N5 P6 Cl4 106.15(9) . . ?
N6 P6 Cl4 105.42(8) . . ?
N10 P6 Cl4 103.82(8) . . ?

loop_
_geom_bond_atom_site_label_1
_geom_bond_atom_site_label_2
_geom_bond_distance
_geom_bond_site_symmetry_2
_geom_bond_publ_flag
C14 C15 1.5395(10) . ?
C14 H14A 0.9800 . ?
C14 H14B 0.9800 . ?
C14 H14C 0.9800 . ?
C15 C16 1.5396(8) . ?
C15 H15A 0.9900 . ?
C15 H15B 0.9900 . ?
C16 C17 1.5400(10) . ?
C16 H16A 0.9900 . ?
C16 H16B 0.9900 . ?
C17 C18 1.5404(8) . ?
C17 H17A 0.9900 . ?
C17 H17B 0.9900 . ?
C18 C19 1.5399(10) . ?
C18 H18A 0.9900 . ?
C18 H18B 0.9900 . ?
C19 H19A 0.9800 . ?
C19 H19B 0.9800 . ?
C19 H19C 0.9800 . ?
C1 N7 1.462(3) . ?
C1 H1A 0.9800 . ?
C1 H1B 0.9800 . ?
C1 H1C 0.9800 . ?
C2 N7 1.452(3) . ?
C2 H2A 0.9800 . ?
C2 H2B 0.9800 . ?
C2 H2C 0.9800 . ?
C3 N8 1.470(3) . ?
C3 H3A 0.9800 . ?
C3 H3B 0.9800 . ?
C3 H3C 0.9800 . ?
C4 N8 1.466(4) . ?
C4 H4A 0.9800 . ?
C4 H4B 0.9800 . ?
C4 H4C 0.9800 . ?
C5 O1 1.452(3) . ?
C5 C6 1.539(3) . ?
C5 H5A 0.9900 . ?
C5 H5B 0.9900 . ?
C6 C9 1.520(3) . ?
C6 C8 1.526(3) . ?
C6 C7 1.532(3) . ?
C7 O2 1.443(3) . ?
C7 H7A 0.9900 . ?
C7 H7B 0.9900 . ?
C8 O3 1.463(3) . ?
C8 H8A 0.9900 . ?
C8 H8B 0.9900 . ?
C9 O4 1.462(3) . ?
C9 H9A 0.9900 . ?
C9 H9B 0.9900 . ?
C10 N9 1.469(3) . ?
C10 H10A 0.9800 . ?
C10 H10B 0.9800 . ?
C10 H10C 0.9800 . ?
C11 N9 1.480(3) . ?
C11 H11A 0.9800 . ?
C11 H11B 0.9800 . ?
C11 H11C 0.9800 . ?
C12 N10 1.465(4) . ?
C12 H12A 0.9800 . ?
C12 H12B 0.9800 . ?
C12 H12C 0.9800 . ?
C13 N10 1.476(4) . ?
C13 H13A 0.9800 . ?
C13 H13B 0.9800 . ?
C13 H13C 0.9800 . ?
N1 P1 1.566(2) . ?
N1 P2 1.581(2) . ?
N2 P2 1.577(2) . ?
N2 P3 1.582(2) . ?
N3 P3 1.576(2) . ?
N3 P1 1.5852(19) . ?
N4 P5 1.5733(19) . ?
N4 P4 1.588(2) . ?
N5 P6 1.577(2) . ?
N5 P5 1.5869(19) . ?
N6 P4 1.574(2) . ?
N6 P6 1.578(2) . ?
N7 P2 1.637(2) . ?
N8 P3 1.639(2) . ?
N9 P5 1.632(2) . ?
N10 P6 1.624(2) . ?
O1 P1 1.5838(15) . ?
O2 P1 1.5799(18) . ?
O3 P4 1.5809(17) . ?
O4 P4 1.5840(15) . ?
P2 Cl1 2.0629(9) . ?
P3 Cl2 2.0586(10) . ?
P5 Cl3 2.0503(9) . ?
P6 Cl4 2.0565(9) . ?
